data_4129869
loop_
_publ_author_name
'Frost, James R.'
'Cheong, Choon Boon'
'Akhtar, Wasim M.'
'Caputo, Dimitri F. J.'
'Stevenson, Neil G.'
'Donohoe, Timothy J.'

_publ_section_title
;
 Strategic Application and Transformation of ortho-Disubstituted Phenyl
 and Cyclopropyl Ketones To Expand the Scope of Hydrogen Borrowing
 Catalysis.
;
_journal_issue 50
_journal_name_full 'Journal of the American Chemical Society'
_journal_page_first 15664
_journal_page_last 15667
_journal_paper_doi 10.1021/jacs.5b11196
_journal_volume 137
_journal_year 2015
_chemical_formula_moiety 'C24 H32 O1'
_chemical_formula_sum 'C24 H32 O'
_chemical_formula_weight 336.52
_chemical_melting_point ?
_space_group_IT_number 2
_space_group_name_Hall '-P 1'
_space_group_name_H-M_alt 'P -1'
_symmetry_cell_setting triclinic
_symmetry_space_group_name_Hall '-P 1'
_symmetry_space_group_name_H-M 'P -1'
_atom_sites_solution_hydrogens difmap
_atom_sites_solution_primary other
_audit_creation_date 2015-11-30
_audit_creation_method CRYSTALS_ver_14.61_build_5555
_cell_angle_alpha 81.7527(17)
_cell_angle_beta 78.9285(17)
_cell_angle_gamma 84.6889(15)
_cell_formula_units_Z 2
_cell_length_a 5.7254(2)
_cell_length_b 12.2541(5)
_cell_length_c 14.7412(6)
_cell_measurement_reflns_used 4323
_cell_measurement_temperature 150
_cell_measurement_theta_max 27
_cell_measurement_theta_min 5
_cell_volume 1002.24(7)
_computing_cell_refinement 'DENZO/SCALEPACK (Otwinowski & Minor, 1997)'
_computing_data_collection 'COLLECT (Nonius, 2001).'
_computing_data_reduction 'DENZO/SCALEPACK (Otwinowski & Minor, 1997)'
_computing_molecular_graphics 'CAMERON (Watkin et al., 1996)'
_computing_publication_material 'CRYSTALS (Betteridge et al., 2003)'
_computing_structure_refinement 'CRYSTALS (Betteridge et al., 2003)'
_computing_structure_solution 'Superflip (Palatinus & Chapuis, 2007)'
_diffrn_ambient_pressure 101
_diffrn_ambient_temperature 150
_diffrn_measured_fraction_theta_full 0.991
_diffrn_measured_fraction_theta_max 0.989
_diffrn_measurement_device Area
_diffrn_measurement_device_type 'Nonius KappaCCD'
_diffrn_measurement_method \w
_diffrn_radiation_monochromator graphite
_diffrn_radiation_type 'Mo K\a'
_diffrn_radiation_wavelength 0.71073
_diffrn_reflns_av_R_equivalents 0.038
_diffrn_reflns_limit_h_max 7
_diffrn_reflns_limit_h_min -7
_diffrn_reflns_limit_k_max 15
_diffrn_reflns_limit_k_min -15
_diffrn_reflns_limit_l_max 19
_diffrn_reflns_limit_l_min -19
_diffrn_reflns_number 17579
_diffrn_reflns_theta_full 25.829
_diffrn_reflns_theta_max 27.478
_diffrn_reflns_theta_min 5.094
_diffrn_standards_number 0
_exptl_absorpt_coefficient_mu 0.066
_exptl_absorpt_correction_T_max 0.99
_exptl_absorpt_correction_T_min 0.94
_exptl_absorpt_correction_type multi-scan
_exptl_absorpt_process_details 'DENZO/SCALEPACK (Otwinowski & Minor, 1997)'
_exptl_crystal_colour clear_pale_colourless
_exptl_crystal_density_diffrn 1.115
_exptl_crystal_density_meas ?
_exptl_crystal_density_method 'not measured'
_exptl_crystal_description plate
_exptl_crystal_F_000 368
_exptl_crystal_size_max 0.38
_exptl_crystal_size_mid 0.28
_exptl_crystal_size_min 0.18
_refine_diff_density_max 0.26
_refine_diff_density_min -0.24
_refine_ls_extinction_method None
_refine_ls_goodness_of_fit_ref 0.9431
_refine_ls_hydrogen_treatment constr
_refine_ls_matrix_type full
_refine_ls_number_parameters 226
_refine_ls_number_reflns 2999
_refine_ls_number_restraints 0
_refine_ls_R_factor_all 0.0753
_refine_ls_R_factor_gt 0.0542
_refine_ls_shift/su_max 0.0001141
_refine_ls_shift/su_mean 0.0000118
_refine_ls_structure_factor_coef Fsqd
_refine_ls_weighting_details
;
 Method, part 1, Chebychev polynomial, (Watkin, 1994, Prince, 1982) 
 [weight] = 1.0/[A~0~*T~0~(x)+A~1~*T~1~(x) ... +A~n-1~]*T~n-1~(x)] 
 where A~i~ are the Chebychev coefficients listed below and x= Fcalc/Fmax 
 Method = Robust Weighting (Prince, 1982) 
 W = [weight] * [1-(deltaF/6*sigmaF)^2^]^2^ 
 A~i~ are: 
 17.6 26.2 12.8 3.39 
;
_refine_ls_weighting_scheme calc
_refine_ls_wR_factor_all 0.1449
_refine_ls_wR_factor_gt 0.1282
_refine_ls_wR_factor_ref 0.1449
_reflns_limit_h_max 7
_reflns_limit_h_min -7
_reflns_limit_k_max 15
_reflns_limit_k_min -15
_reflns_limit_l_max 19
_reflns_limit_l_min 0
_reflns_number_gt 2246
_reflns_number_total 4544
_reflns_threshold_expression I>2.0\s(I)
_oxford_diffrn_Wilson_B_factor 2.99
_oxford_diffrn_Wilson_scale 1.98
_oxford_refine_ls_r_factor_ref 0.0753
_oxford_refine_ls_scale 0.772(3)
_oxford_reflns_number_all 2999
_oxford_reflns_threshold_expression_ref I>-3.0\s(I)
_oxford_structure_analysis_title 067tjd15
_cod_data_source_file ja5b11196_si_002.cif
_cod_data_source_block 7a
_cod_depositor_comments
;
The following automatic conversions were performed:

data item '_chemical_melting_point' value 'not measured' was changed
to '?' -- the value is undefined or not given.

data item '_atom_sites_solution_primary' value 'Other' was changed to
'other' in accordance with the
/home/saulius/struct/COD-crude-data/automatic-downloads/DataCite-retrospective/ACS/depositions/lib/dictionaries/cif_core.dic
dictionary named 'cif_core.dic' version 2.4.2 last updated on
2011-04-26.

data item '_exptl_crystal_density_meas' value 'not measured' was
changed to '?' -- the value is perceived as not measured.

Automatic conversion script
Id: cif_fix_values 6909 2019-04-08 15:41:33Z antanas 
;
_cod_original_sg_symbol_H-M 'P -1 '
_cod_original_formula_sum 'C24 H32 O1'
_cod_database_code 4129869

loop_
_symmetry_equiv_pos_as_xyz
x,y,z
-x,-y,-z

loop_
_atom_site_label
_atom_site_type_symbol
_atom_site_fract_x
_atom_site_fract_y
_atom_site_fract_z
_atom_site_U_iso_or_equiv
_atom_site_occupancy
_atom_site_adp_type
_atom_site_refinement_flags_posn
O1 O 0.6619(3) 0.10524(17) 0.23843(13) 0.0598 1.0000 Uani .
C2 C 0.4877(4) 0.15371(18) 0.21174(17) 0.0358 1.0000 Uani .
C3 C 0.2611(4) 0.17904(18) 0.28076(15) 0.0342 1.0000 Uani .
C4 C 0.2411(4) 0.30402(18) 0.28687(16) 0.0370 1.0000 Uani .
C5 C 0.0145(4) 0.34511(19) 0.34880(16) 0.0387 1.0000 Uani .
C6 C -0.0268(5) 0.4689(2) 0.3366(2) 0.0556 1.0000 Uani .
C7 C -0.2470(6) 0.5107(2) 0.4004(2) 0.0645 1.0000 Uani .
C8 C 0.2555(4) 0.11085(19) 0.37626(16) 0.0415 1.0000 Uani .
C9 C 0.2396(4) -0.01260(19) 0.37921(16) 0.0384 1.0000 Uani .
C10 C 0.4042(5) -0.0867(2) 0.41618(17) 0.0442 1.0000 Uani .
C11 C 0.3840(5) -0.1995(2) 0.42423(18) 0.0499 1.0000 Uani .
C12 C 0.2035(5) -0.2405(2) 0.39391(18) 0.0496 1.0000 Uani .
C13 C 0.0388(5) -0.1686(2) 0.35630(19) 0.0544 1.0000 Uani .
C14 C 0.0553(4) -0.0548(2) 0.34970(19) 0.0503 1.0000 Uani .
C15 C 0.4942(4) 0.19783(17) 0.11080(15) 0.0303 1.0000 Uani .
C16 C 0.3586(4) 0.15054(18) 0.05890(16) 0.0350 1.0000 Uani .
C17 C 0.2271(4) 0.0489(2) 0.1015(2) 0.0492 1.0000 Uani .
C18 C 0.3540(4) 0.1957(2) -0.03354(17) 0.0393 1.0000 Uani .
C19 C 0.2036(5) 0.1458(3) -0.0883(2) 0.0626 1.0000 Uani .
C20 C 0.4871(4) 0.2865(2) -0.07401(16) 0.0382 1.0000 Uani .
C21 C 0.4800(6) 0.3353(3) -0.17349(19) 0.0613 1.0000 Uani .
C22 C 0.6291(4) 0.33051(19) -0.02241(16) 0.0354 1.0000 Uani .
C23 C 0.7815(5) 0.4255(2) -0.06596(19) 0.0529 1.0000 Uani .
C24 C 0.6330(4) 0.28630(18) 0.07017(15) 0.0315 1.0000 Uani .
C25 C 0.7873(4) 0.3351(2) 0.12428(18) 0.0431 1.0000 Uani .
H31 H 0.1224 0.1611 0.2558 0.0411 1.0000 Uiso R
H41 H 0.3803 0.3216 0.3090 0.0442 1.0000 Uiso R
H42 H 0.2454 0.3429 0.2234 0.0434 1.0000 Uiso R
H51 H 0.0278 0.3200 0.4142 0.0459 1.0000 Uiso R
H52 H -0.1246 0.3132 0.3369 0.0455 1.0000 Uiso R
H61 H 0.1157 0.4993 0.3476 0.0673 1.0000 Uiso R
H62 H -0.0432 0.4938 0.2703 0.0674 1.0000 Uiso R
H71 H -0.2728 0.5905 0.3869 0.0969 1.0000 Uiso R
H72 H -0.2314 0.4925 0.4645 0.0968 1.0000 Uiso R
H73 H -0.3861 0.4763 0.3928 0.0971 1.0000 Uiso R
H81 H 0.4009 0.1239 0.3978 0.0505 1.0000 Uiso R
H82 H 0.1158 0.1383 0.4196 0.0501 1.0000 Uiso R
H101 H 0.5353 -0.0591 0.4358 0.0527 1.0000 Uiso R
H111 H 0.4984 -0.2482 0.4502 0.0601 1.0000 Uiso R
H121 H 0.1930 -0.3179 0.3987 0.0591 1.0000 Uiso R
H131 H -0.0849 -0.1958 0.3339 0.0652 1.0000 Uiso R
H141 H -0.0587 -0.0067 0.3257 0.0597 1.0000 Uiso R
H171 H 0.2714 -0.0079 0.0582 0.0731 1.0000 Uiso R
H172 H 0.2696 0.0173 0.1622 0.0738 1.0000 Uiso R
H173 H 0.0568 0.0645 0.1104 0.0738 1.0000 Uiso R
H191 H 0.2306 0.1759 -0.1515 0.0959 1.0000 Uiso R
H192 H 0.2398 0.0693 -0.0867 0.0948 1.0000 Uiso R
H193 H 0.0395 0.1558 -0.0639 0.0948 1.0000 Uiso R
H211 H 0.5121 0.4121 -0.1844 0.0931 1.0000 Uiso R
H212 H 0.5915 0.2961 -0.2146 0.0935 1.0000 Uiso R
H213 H 0.3287 0.3303 -0.1888 0.0929 1.0000 Uiso R
H231 H 0.9420 0.4105 -0.0544 0.0796 1.0000 Uiso R
H232 H 0.7179 0.4905 -0.0401 0.0807 1.0000 Uiso R
H233 H 0.7906 0.4400 -0.1316 0.0804 1.0000 Uiso R
H251 H 0.7438 0.4138 0.1229 0.0650 1.0000 Uiso R
H252 H 0.7663 0.3000 0.1884 0.0649 1.0000 Uiso R
H253 H 0.9542 0.3246 0.0956 0.0649 1.0000 Uiso R

loop_
_atom_site_aniso_label
_atom_site_aniso_U_11
_atom_site_aniso_U_22
_atom_site_aniso_U_33
_atom_site_aniso_U_23
_atom_site_aniso_U_13
_atom_site_aniso_U_12
O1 0.0392(10) 0.0712(13) 0.0566(12) 0.0133(10) -0.0040(8) 0.0183(9)
C2 0.0312(12) 0.0306(12) 0.0431(13) -0.0025(10) -0.0039(10) 0.0018(9)
C3 0.0339(12) 0.0315(12) 0.0335(12) -0.0006(9) -0.0016(9) 0.0016(9)
C4 0.0386(13) 0.0328(13) 0.0365(13) -0.0018(10) -0.0028(10) 0.0009(10)
C5 0.0424(13) 0.0356(13) 0.0352(13) -0.0044(10) -0.0033(10) 0.0041(10)
C6 0.0636(18) 0.0373(14) 0.0568(17) -0.0057(12) 0.0076(14) 0.0050(12)
C7 0.074(2) 0.0418(16) 0.0652(19) -0.0080(14) 0.0092(16) 0.0171(14)
C8 0.0474(14) 0.0371(14) 0.0362(14) 0.0002(10) -0.0057(11) 0.0049(11)
C9 0.0412(13) 0.0354(13) 0.0328(12) 0.0015(10) 0.0014(10) 0.0011(10)
C10 0.0488(14) 0.0423(15) 0.0397(14) -0.0058(11) -0.0076(11) 0.0061(11)
C11 0.0576(16) 0.0406(15) 0.0467(15) -0.0036(12) -0.0074(13) 0.0137(12)
C12 0.0622(17) 0.0385(14) 0.0422(15) -0.0037(11) 0.0041(13) -0.0035(13)
C13 0.0547(16) 0.0546(17) 0.0523(17) 0.0040(13) -0.0077(13) -0.0172(14)
C14 0.0416(14) 0.0486(16) 0.0548(16) 0.0136(13) -0.0091(12) -0.0024(12)
C15 0.0259(11) 0.0293(12) 0.0338(12) -0.0061(9) -0.0007(9) 0.0023(9)
C16 0.0273(11) 0.0305(12) 0.0454(14) -0.0129(10) 0.0026(10) 0.0003(9)
C17 0.0394(13) 0.0406(14) 0.0660(18) -0.0182(13) 0.0065(12) -0.0106(11)
C18 0.0325(12) 0.0450(14) 0.0443(14) -0.0227(12) -0.0059(10) 0.0017(10)
C19 0.0587(17) 0.076(2) 0.0631(19) -0.0317(16) -0.0173(14) -0.0097(15)
C20 0.0357(12) 0.0447(14) 0.0323(13) -0.0111(11) -0.0003(10) 0.0042(10)
C21 0.0646(18) 0.079(2) 0.0381(15) -0.0063(14) -0.0089(13) 0.0020(15)
C22 0.0312(11) 0.0350(13) 0.0370(13) -0.0063(10) 0.0020(10) -0.0005(9)
C23 0.0541(16) 0.0487(16) 0.0492(16) 0.0051(12) 0.0034(13) -0.0143(13)
C24 0.0251(11) 0.0315(12) 0.0373(13) -0.0082(10) -0.0021(9) 0.0003(9)
C25 0.0375(13) 0.0471(15) 0.0471(15) -0.0100(11) -0.0079(11) -0.0089(11)

loop_
_atom_type_symbol
_atom_type_scat_dispersion_real
_atom_type_scat_dispersion_imag
_atom_type_scat_Cromer_Mann_a1
_atom_type_scat_Cromer_Mann_b1
_atom_type_scat_Cromer_Mann_a2
_atom_type_scat_Cromer_Mann_b2
_atom_type_scat_Cromer_Mann_a3
_atom_type_scat_Cromer_Mann_b3
_atom_type_scat_Cromer_Mann_a4
_atom_type_scat_Cromer_Mann_b4
_atom_type_scat_Cromer_Mann_c
_atom_type_scat_source
C 0.0033 0.0016 2.3100 20.8439 1.0200 10.2075 1.5886 0.5687 0.8650 51.6512 0.2156 'International Tables Vol C 4.2.6.8 and 6.1.1.4'
H 0.0000 0.0000 0.4930 10.5109 0.3229 26.1257 0.1402 3.1424 0.0408 57.7998 0.0030 'International Tables Vol C 4.2.6.8 and 6.1.1.4'
O 0.0106 0.0060 3.0485 13.2771 2.2868 5.7011 1.5463 0.3239 0.8670 32.9089 0.2508 'International Tables Vol C 4.2.6.8 and 6.1.1.4'

loop_
_geom_angle_atom_site_label_1
_geom_angle_atom_site_label_2
_geom_angle_atom_site_label_3
_geom_angle
_geom_angle_publ_flag
O1 C2 C3 120.9(2) yes
O1 C2 C15 121.2(2) yes
C3 C2 C15 117.77(18) yes
C2 C3 C4 107.63(18) yes
C2 C3 C8 112.68(18) yes
C4 C3 C8 111.93(19) yes
C2 C3 H31 108.5 no
C4 C3 H31 108.3 no
C8 C3 H31 107.7 no
C3 C4 C5 114.58(19) yes
C3 C4 H41 108.0 no
C5 C4 H41 110.0 no
C3 C4 H42 107.8 no
C5 C4 H42 108.2 no
H41 C4 H42 108.1 no
C4 C5 C6 113.2(2) yes
C4 C5 H51 108.2 no
C6 C5 H51 108.5 no
C4 C5 H52 110.8 no
C6 C5 H52 108.7 no
H51 C5 H52 107.3 no
C5 C6 C7 113.6(2) yes
C5 C6 H61 107.4 no
C7 C6 H61 110.6 no
C5 C6 H62 108.1 no
C7 C6 H62 109.0 no
H61 C6 H62 108.0 no
C6 C7 H71 110.6 no
C6 C7 H72 110.9 no
H71 C7 H72 108.7 no
C6 C7 H73 110.5 no
H71 C7 H73 109.2 no
H72 C7 H73 106.9 no
C3 C8 C9 115.7(2) yes
C3 C8 H81 107.1 no
C9 C8 H81 109.2 no
C3 C8 H82 108.4 no
C9 C8 H82 107.6 no
H81 C8 H82 108.8 no
C8 C9 C10 120.4(2) yes
C8 C9 C14 121.7(2) yes
C10 C9 C14 117.8(2) yes
C9 C10 C11 121.1(2) yes
C9 C10 H101 119.0 no
C11 C10 H101 119.9 no
C10 C11 C12 120.7(2) yes
C10 C11 H111 119.2 no
C12 C11 H111 120.0 no
C11 C12 C13 119.3(3) yes
C11 C12 H121 120.1 no
C13 C12 H121 120.6 no
C12 C13 C14 120.3(3) yes
C12 C13 H131 120.2 no
C14 C13 H131 119.5 no
C13 C14 C9 120.8(2) yes
C13 C14 H141 119.8 no
C9 C14 H141 119.4 no
C2 C15 C16 119.5(2) yes
C2 C15 C24 119.7(2) yes
C16 C15 C24 120.8(2) yes
C15 C16 C17 120.0(2) yes
C15 C16 C18 119.4(2) yes
C17 C16 C18 120.6(2) yes
C16 C17 H171 108.2 no
C16 C17 H172 112.2 no
H171 C17 H172 108.1 no
C16 C17 H173 111.6 no
H171 C17 H173 108.4 no
H172 C17 H173 108.3 no
C16 C18 C19 119.1(2) yes
C16 C18 C20 120.1(2) yes
C19 C18 C20 120.8(2) yes
C18 C19 H191 111.6 no
C18 C19 H192 111.1 no
H191 C19 H192 106.7 no
C18 C19 H193 111.7 no
H191 C19 H193 108.7 no
H192 C19 H193 106.8 no
C18 C20 C21 119.8(2) yes
C18 C20 C22 119.9(2) yes
C21 C20 C22 120.3(2) yes
C20 C21 H211 111.7 no
C20 C21 H212 110.1 no
H211 C21 H212 109.5 no
C20 C21 H213 111.4 no
H211 C21 H213 107.1 no
H212 C21 H213 106.9 no
C20 C22 C23 120.8(2) yes
C20 C22 C24 120.2(2) yes
C23 C22 C24 119.0(2) yes
C22 C23 H231 111.0 no
C22 C23 H232 110.0 no
H231 C23 H232 107.8 no
C22 C23 H233 112.4 no
H231 C23 H233 107.5 no
H232 C23 H233 108.0 no
C15 C24 C22 119.4(2) yes
C15 C24 C25 121.3(2) yes
C22 C24 C25 119.2(2) yes
C24 C25 H251 108.8 no
C24 C25 H252 110.9 no
H251 C25 H252 109.7 no
C24 C25 H253 109.7 no
H251 C25 H253 109.0 no
H252 C25 H253 108.8 no

loop_
_geom_bond_atom_site_label_1
_geom_bond_atom_site_label_2
_geom_bond_distance
_geom_bond_publ_flag
O1 C2 1.215(3) yes
C2 C3 1.524(3) yes
C2 C15 1.503(3) yes
C3 C4 1.539(3) yes
C3 C8 1.527(3) yes
C3 H31 0.991 no
C4 C5 1.525(3) yes
C4 H41 0.969 no
C4 H42 0.984 no
C5 C6 1.503(3) yes
C5 H51 0.985 no
C5 H52 0.974 no
C6 C7 1.516(4) yes
C6 H61 0.977 no
C6 H62 1.001 no
C7 H71 0.973 no
C7 H72 0.959 no
C7 H73 0.966 no
C8 C9 1.518(3) yes
C8 H81 0.979 no
C8 H82 0.988 no
C9 C10 1.381(3) yes
C9 C14 1.382(4) yes
C10 C11 1.384(4) yes
C10 H101 0.960 no
C11 C12 1.363(4) yes
C11 H111 0.943 no
C12 C13 1.371(4) yes
C12 H121 0.948 no
C13 C14 1.395(4) yes
C13 H131 0.941 no
C14 H141 0.925 no
C15 C16 1.401(3) yes
C15 C24 1.399(3) yes
C16 C17 1.510(3) yes
C16 C18 1.400(3) yes
C17 H171 0.994 no
C17 H172 0.988 no
C17 H173 0.963 no
C18 C19 1.509(3) yes
C18 C20 1.402(3) yes
C19 H191 0.940 no
C19 H192 0.938 no
C19 H193 0.943 no
C20 C21 1.509(4) yes
C20 C22 1.403(3) yes
C21 H211 0.960 no
C21 H212 0.940 no
C21 H213 0.945 no
C22 C23 1.512(3) yes
C22 C24 1.398(3) yes
C23 H231 0.963 no
C23 H232 0.944 no
C23 H233 0.950 no
C24 C25 1.510(3) yes
C25 H251 0.971 no
C25 H252 0.970 no
C25 H253 0.973 no

loop_
_geom_hbond_atom_site_label_D
_geom_hbond_atom_site_label_H
_geom_hbond_atom_site_label_A
_geom_hbond_site_symmetry_A
_geom_hbond_angle_DHA
_geom_hbond_distance_DH
_geom_hbond_distance_HA
_geom_hbond_distance_DA
_geom_hbond_publ_flag
C14 H141 O1 1_455 170 0.93 2.44 3.360(4) yes
C25 H252 O1 . 124 0.97 2.49 3.136(4) yes
